data_1559864
loop_
_publ_author_name
'Tian, Yu'
'Wang, Chenglong'
'Wang, Guangxia'
'Xu, Li'
'Wang, Hua'

_publ_section_title
;
 Ag-Induced metallogel based on cyclooctatetrathiophene: structural
 characterization and stimuli-responsive properties.
;
_journal_issue 2
_journal_name_full 'Soft matter'
_journal_page_first 341
_journal_page_last 345
_journal_paper_doi 10.1039/d0sm01957g
_journal_volume 17
_journal_year 2021
_chemical_formula_moiety 'C32 H30 N2 S4 Si2'
_chemical_formula_sum 'C32 H30 N2 S4 Si2'
_chemical_formula_weight 627.02
_space_group_crystal_system trigonal
_space_group_IT_number 148
_space_group_name_Hall '-R 3'
_space_group_name_H-M_alt 'R -3 :H'
_atom_sites_solution_hydrogens geom
_atom_sites_solution_primary dual
_audit_creation_date 2017-06-29
_audit_creation_method
;
Olex2 1.2
(compiled 2017.03.28 svn.r3405 for OlexSys, GUI svn.r5335)
;
_audit_update_record
;
2020-07-20 deposited with the CCDC.	2020-12-23 downloaded from the CCDC.
;
_cell_angle_alpha 90
_cell_angle_beta 90
_cell_angle_gamma 120
_cell_formula_units_Z 18
_cell_length_a 38.5368(12)
_cell_length_b 38.5368(12)
_cell_length_c 13.3783(8)
_cell_measurement_reflns_used 9800
_cell_measurement_temperature 300(2)
_cell_measurement_theta_max 27.571
_cell_measurement_theta_min 3.066
_cell_volume 17206.1(13)
_computing_cell_refinement 'SAINT v8.34A (Bruker, 2013)'
_computing_data_reduction 'SAINT v8.34A (Bruker, 2013)'
_computing_molecular_graphics 'Olex2 (Dolomanov et al., 2009)'
_computing_publication_material 'Olex2 (Dolomanov et al., 2009)'
_computing_structure_refinement 'ShelXL (Sheldrick, 2015)'
_computing_structure_solution 'ShelXT (Sheldrick, 2015)'
_diffrn_ambient_temperature 300.51
_diffrn_measured_fraction_theta_full 0.998
_diffrn_measured_fraction_theta_max 0.998
_diffrn_measurement_device_type 'Bruker P4'
_diffrn_measurement_method '\w scans'
_diffrn_radiation_monochromator graphite
_diffrn_radiation_type MoK\a
_diffrn_radiation_wavelength 0.71073
_diffrn_reflns_av_R_equivalents 0.0810
_diffrn_reflns_av_unetI/netI 0.0305
_diffrn_reflns_Laue_measured_fraction_full 0.998
_diffrn_reflns_Laue_measured_fraction_max 0.998
_diffrn_reflns_limit_h_max 45
_diffrn_reflns_limit_h_min -45
_diffrn_reflns_limit_k_max 45
_diffrn_reflns_limit_k_min -45
_diffrn_reflns_limit_l_max 15
_diffrn_reflns_limit_l_min -15
_diffrn_reflns_number 88900
_diffrn_reflns_point_group_measured_fraction_full 0.998
_diffrn_reflns_point_group_measured_fraction_max 0.998
_diffrn_reflns_theta_full 24.998
_diffrn_reflns_theta_max 24.998
_diffrn_reflns_theta_min 2.877
_exptl_absorpt_coefficient_mu 0.332
_exptl_absorpt_correction_T_max 0.7456
_exptl_absorpt_correction_T_min 0.6898
_exptl_absorpt_correction_type multi-scan
_exptl_absorpt_process_details
'SADABS-2014/5 (Bruker,2014/5) was used for absorption correction. wR2(int) was 0.0693 before and 0.0634 after correction. The Ratio of minimum to maximum transmission is 0.9252. The \l/2 correction factor is 0.00150.'
_exptl_crystal_colour yellow
_exptl_crystal_colour_primary yellow
_exptl_crystal_density_diffrn 1.089
_exptl_crystal_description block
_exptl_crystal_F_000 5904
_refine_diff_density_max 0.316
_refine_diff_density_min -0.252
_refine_diff_density_rms 0.045
_refine_ls_extinction_method none
_refine_ls_goodness_of_fit_ref 1.091
_refine_ls_hydrogen_treatment constr
_refine_ls_matrix_type full
_refine_ls_number_parameters 367
_refine_ls_number_reflns 6711
_refine_ls_number_restraints 0
_refine_ls_restrained_S_all 1.091
_refine_ls_R_factor_all 0.0639
_refine_ls_R_factor_gt 0.0366
_refine_ls_shift/su_max 0.001
_refine_ls_shift/su_mean 0.000
_refine_ls_structure_factor_coef Fsqd
_refine_ls_weighting_details 'w=1/[\s^2^(Fo^2^)+(0.0380P)^2^+27.4188P] where P=(Fo^2^+2Fc^2^)/3'
_refine_ls_weighting_scheme calc
_refine_ls_wR_factor_gt 0.0827
_refine_ls_wR_factor_ref 0.1004
_reflns_Friedel_coverage 0.000
_reflns_number_gt 4951
_reflns_number_total 6711
_reflns_threshold_expression 'I > 2\s(I)'
_cod_data_source_file d0sm01957g2.cif
_cod_data_source_block a
_cod_depositor_comments
;
Adding full bibliography for 1559863--1559864.cif.

2022-06-21
Z value and formula fixed to values more according to usual
chemical conventions.                 miguel
;
_cod_original_formula_sum 'C27.43 H25.71 N1.71 S3.43 Si1.71'
_cod_original_formula_weight 537.43
_cod_original_formula_moiety '0.86(C32 H30 N2 S4 Si2)'
_cod_original_formula_units_Z 21
_cod_original_cell_volume 17206.1(15)
_cod_original_sg_symbol_H-M 'R -3'
_cod_database_code 1559864
_shelx_shelxl_version_number 2014/7
_shelx_space_group_comment
;
The symmetry employed for this shelxl refinement is uniquely defined
by the following loop, which should always be used as a source of
symmetry information in preference to the above space-group names.
They are only intended as comments.
;
_olex2_refinement_description
;
1. Fixed Uiso
 At 1.2 times of:
  All C(H) groups
 At 1.5 times of:
  All C(H,H,H) groups
2.a Aromatic/amide H refined with riding coordinates:
 C009(H009), C00C(H00C), C00J(H00J), C00K(H00K), C00Q(H00Q), C00T(H00T),
 C00U(H00U), C00V(H00V), C00Y(H00Y), C00Z(H00Z), C010(H010), C011(H011)
2.b Idealised Me refined as rotating group:
 C00R(H00A,H00B,H00D), C00S(H00E,H00F,H00G), C00X(H00H,H00I,H00L), C012(H01A,
 H01B,H01C), C013(H01D,H01E,H01F), C014(H01G,H01H,H01I)
;
_olex2_submission_special_instructions 'No special instructions were received'

loop_
_space_group_symop_operation_xyz
'x, y, z'
'-y, x-y, z'
'-x+y, -x, z'
'x+2/3, y+1/3, z+1/3'
'-y+2/3, x-y+1/3, z+1/3'
'-x+y+2/3, -x+1/3, z+1/3'
'x+1/3, y+2/3, z+2/3'
'-y+1/3, x-y+2/3, z+2/3'
'-x+y+1/3, -x+2/3, z+2/3'
'-x, -y, -z'
'y, -x+y, -z'
'x-y, x, -z'
'-x+2/3, -y+1/3, -z+1/3'
'y+2/3, -x+y+1/3, -z+1/3'
'x-y+2/3, x+1/3, -z+1/3'
'-x+1/3, -y+2/3, -z+2/3'
'y+1/3, -x+y+2/3, -z+2/3'
'x-y+1/3, x+2/3, -z+2/3'

loop_
_atom_site_label
_atom_site_type_symbol
_atom_site_fract_x
_atom_site_fract_y
_atom_site_fract_z
_atom_site_U_iso_or_equiv
_atom_site_adp_type
_atom_site_occupancy
_atom_site_site_symmetry_order
_atom_site_calc_flag
_atom_site_refinement_flags_posn
_atom_site_refinement_flags_adp
_atom_site_refinement_flags_occupancy
_atom_site_disorder_assembly
_atom_site_disorder_group
S001 S 0.23150(2) 0.29846(2) 0.85950(5) 0.03982(16) Uani 1 1 d . . . . .
S002 S 0.28951(2) 0.41904(2) 0.48032(4) 0.04215(16) Uani 1 1 d . . . . .
S003 S 0.32201(2) 0.31579(2) 0.80084(5) 0.04294(17) Uani 1 1 d . . . . .
S004 S 0.31594(2) 0.47529(2) 0.68613(5) 0.04461(17) Uani 1 1 d . . . . .
Si05 Si 0.13767(2) 0.25108(2) 0.84562(5) 0.03771(17) Uani 1 1 d . . . . .
Si06 Si 0.36857(3) 0.53966(2) 0.84553(7) 0.0644(3) Uani 1 1 d . . . . .
C007 C 0.25481(6) 0.36177(7) 0.60699(16) 0.0316(5) Uani 1 1 d . . . . .
C008 C 0.33653(6) 0.38714(7) 0.76414(16) 0.0327(5) Uani 1 1 d . . . . .
C009 C 0.19792(7) 0.31210(7) 0.71534(16) 0.0341(5) Uani 1 1 d . . . . .
H009 H 0.1786 0.3115 0.6725 0.041 Uiso 1 1 calc R . . . .
C00A C 0.23979(6) 0.33728(7) 0.69799(16) 0.0309(5) Uani 1 1 d . . . . .
C00B C 0.33275(7) 0.42317(7) 0.75103(17) 0.0341(5) Uani 1 1 d . . . . .
C00C C 0.37413(7) 0.38897(7) 0.77222(17) 0.0370(5) Uani 1 1 d . . . . .
H00C H 0.3985 0.4126 0.7642 0.044 Uiso 1 1 calc R . . . .
C00D C 0.26219(6) 0.33295(7) 0.77110(16) 0.0329(5) Uani 1 1 d . . . . .
C00E C 0.31045(7) 0.42811(7) 0.67850(16) 0.0330(5) Uani 1 1 d . . . . .
C00F C 0.30521(7) 0.34880(7) 0.77636(16) 0.0334(5) Uani 1 1 d . . . . .
C00G C 0.18815(7) 0.28905(7) 0.79867(17) 0.0356(5) Uani 1 1 d . . . . .
C00H C 0.28533(7) 0.40077(7) 0.60077(16) 0.0334(5) Uani 1 1 d . . . . .
C00I C 0.37132(7) 0.35312(7) 0.79271(18) 0.0390(6) Uani 1 1 d . . . . .
C00J C 0.23536(7) 0.34736(7) 0.51385(16) 0.0368(5) Uani 1 1 d . . . . .
H00J H 0.2143 0.3213 0.5051 0.044 Uiso 1 1 calc R . . . .
C00K C 0.35374(7) 0.45801(7) 0.81090(18) 0.0404(6) Uani 1 1 d . . . . .
H00K H 0.3702 0.4595 0.8634 0.049 Uiso 1 1 calc R . . . .
C00L C 0.24995(7) 0.37448(8) 0.43869(17) 0.0391(6) Uani 1 1 d . . . . .
C00M C 0.40337(7) 0.34351(7) 0.80427(19) 0.0417(6) Uani 1 1 d . . . . .
C00N C 0.23432(7) 0.36936(9) 0.33663(17) 0.0442(6) Uani 1 1 d . . . . .
N00O N 0.19940(8) 0.35820(12) 0.14698(19) 0.0783(9) Uani 1 1 d . . . . .
C00P C 0.34817(7) 0.48919(7) 0.7865(2) 0.0455(6) Uani 1 1 d . . . . .
C00Q C 0.21028(9) 0.33152(10) 0.29658(19) 0.0563(8) Uani 1 1 d . . . . .
H00Q H 0.2054 0.3088 0.3324 0.068 Uiso 1 1 calc R . . . .
C00R C 0.10055(8) 0.26086(9) 0.78267(19) 0.0520(7) Uani 1 1 d . . . . .
H00A H 0.1061 0.2874 0.7987 0.078 Uiso 1 1 calc GR . . . .
H00B H 0.0741 0.2417 0.8051 0.078 Uiso 1 1 calc GR . . . .
H00D H 0.1023 0.2585 0.7116 0.078 Uiso 1 1 calc GR . . . .
C00S C 0.13763(8) 0.25647(9) 0.98362(19) 0.0537(7) Uani 1 1 d . . . . .
H00E H 0.1566 0.2502 1.0128 0.081 Uiso 1 1 calc GR . . . .
H00F H 0.1114 0.2384 1.0092 0.081 Uiso 1 1 calc GR . . . .
H00G H 0.1449 0.2835 1.0001 0.081 Uiso 1 1 calc GR . . . .
C00T C 0.40405(8) 0.32051(9) 0.8819(2) 0.0602(8) Uani 1 1 d . . . . .
H00T H 0.3838 0.3106 0.9298 0.072 Uiso 1 1 calc R . . . .
C00U C 0.43425(8) 0.35738(10) 0.7356(2) 0.0611(8) Uani 1 1 d . . . . .
H00U H 0.4351 0.3731 0.6819 0.073 Uiso 1 1 calc R . . . .
C00V C 0.24091(9) 0.40134(10) 0.2779(2) 0.0630(8) Uani 1 1 d . . . . .
H00V H 0.2573 0.4275 0.3002 0.076 Uiso 1 1 calc R . . . .
N00W N 0.46441(9) 0.32503(11) 0.8216(3) 0.0944(10) Uani 1 1 d . . . . .
C00X C 0.12891(10) 0.20063(9) 0.8117(3) 0.0710(9) Uani 1 1 d . . . . .
H00H H 0.1298 0.1986 0.7404 0.106 Uiso 1 1 calc GR . . . .
H00I H 0.1031 0.1806 0.8359 0.106 Uiso 1 1 calc GR . . . .
H00L H 0.1493 0.1966 0.8415 0.106 Uiso 1 1 calc GR . . . .
C00Y C 0.19376(9) 0.32782(12) 0.2040(2) 0.0688(9) Uani 1 1 d . . . . .
H00Y H 0.1774 0.3021 0.1794 0.083 Uiso 1 1 calc R . . . .
C00Z C 0.22270(11) 0.39407(13) 0.1849(2) 0.0796(11) Uani 1 1 d . . . . .
H00Z H 0.2273 0.4161 0.1466 0.096 Uiso 1 1 calc R . . . .
C010 C 0.43488(11) 0.31233(11) 0.8884(3) 0.0847(11) Uani 1 1 d . . . . .
H010 H 0.4351 0.2972 0.9422 0.102 Uiso 1 1 calc R . . . .
C011 C 0.46367(11) 0.34750(13) 0.7481(3) 0.0878(12) Uani 1 1 d . . . . .
H011 H 0.4844 0.3573 0.7017 0.105 Uiso 1 1 calc R . . . .
C012 C 0.32882(13) 0.54117(12) 0.9187(4) 0.1123(16) Uani 1 1 d . . . . .
H01A H 0.3073 0.5370 0.8751 0.168 Uiso 1 1 calc GR . . . .
H01B H 0.3395 0.5668 0.9506 0.168 Uiso 1 1 calc GR . . . .
H01C H 0.3190 0.5205 0.9686 0.168 Uiso 1 1 calc GR . . . .
C013 C 0.38640(15) 0.57809(11) 0.7466(4) 0.1197(17) Uani 1 1 d . . . . .
H01D H 0.4052 0.5755 0.7047 0.180 Uiso 1 1 calc GR . . . .
H01E H 0.3992 0.6042 0.7766 0.180 Uiso 1 1 calc GR . . . .
H01F H 0.3641 0.5745 0.7071 0.180 Uiso 1 1 calc GR . . . .
C014 C 0.41034(13) 0.54755(13) 0.9274(4) 0.1236(18) Uani 1 1 d . . . . .
H01G H 0.4001 0.5295 0.9831 0.185 Uiso 1 1 calc GR . . . .
H01H H 0.4239 0.5747 0.9513 0.185 Uiso 1 1 calc GR . . . .
H01I H 0.4288 0.5426 0.8904 0.185 Uiso 1 1 calc GR . . . .

loop_
_atom_site_aniso_label
_atom_site_aniso_U_11
_atom_site_aniso_U_22
_atom_site_aniso_U_33
_atom_site_aniso_U_23
_atom_site_aniso_U_13
_atom_site_aniso_U_12
S001 0.0297(3) 0.0476(4) 0.0369(3) 0.0110(3) -0.0026(2) 0.0154(3)
S002 0.0440(4) 0.0486(4) 0.0303(3) 0.0085(3) 0.0003(3) 0.0205(3)
S003 0.0288(3) 0.0374(3) 0.0602(4) 0.0089(3) -0.0026(3) 0.0147(3)
S004 0.0463(4) 0.0368(3) 0.0514(4) 0.0013(3) -0.0023(3) 0.0213(3)
Si05 0.0284(3) 0.0438(4) 0.0349(4) 0.0055(3) 0.0004(3) 0.0135(3)
Si06 0.0617(5) 0.0426(5) 0.0792(6) -0.0188(4) 0.0005(4) 0.0187(4)
C007 0.0287(12) 0.0391(13) 0.0272(11) 0.0015(10) 0.0002(9) 0.0173(10)
C008 0.0304(12) 0.0365(13) 0.0285(12) -0.0004(10) -0.0027(9) 0.0148(10)
C009 0.0285(12) 0.0414(13) 0.0307(12) 0.0003(10) -0.0044(9) 0.0162(11)
C00A 0.0278(11) 0.0343(12) 0.0285(12) -0.0014(9) -0.0004(9) 0.0140(10)
C00B 0.0297(12) 0.0359(13) 0.0335(12) -0.0006(10) 0.0023(10) 0.0140(10)
C00C 0.0287(12) 0.0369(13) 0.0378(13) 0.0042(10) -0.0024(10) 0.0106(10)
C00D 0.0294(12) 0.0345(12) 0.0315(12) 0.0018(10) -0.0006(9) 0.0136(10)
C00E 0.0316(12) 0.0340(12) 0.0314(12) 0.0035(10) 0.0029(10) 0.0148(10)
C00F 0.0313(12) 0.0389(13) 0.0313(12) 0.0023(10) -0.0030(9) 0.0185(11)
C00G 0.0267(12) 0.0423(14) 0.0348(13) 0.0022(10) -0.0037(10) 0.0150(11)
C00H 0.0372(13) 0.0417(13) 0.0247(11) 0.0036(10) 0.0005(9) 0.0223(11)
C00I 0.0275(12) 0.0439(14) 0.0423(14) 0.0049(11) -0.0022(10) 0.0154(11)
C00J 0.0316(12) 0.0456(14) 0.0306(12) -0.0033(10) -0.0024(10) 0.0173(11)
C00K 0.0335(13) 0.0413(14) 0.0409(14) -0.0054(11) -0.0049(10) 0.0145(11)
C00L 0.0378(13) 0.0554(16) 0.0281(12) -0.0011(11) -0.0025(10) 0.0263(12)
C00M 0.0301(13) 0.0444(14) 0.0497(15) 0.0029(12) -0.0036(11) 0.0179(11)
C00N 0.0389(14) 0.0753(19) 0.0251(12) 0.0012(12) 0.0014(10) 0.0335(14)
N00O 0.0624(18) 0.139(3) 0.0367(15) -0.0005(17) -0.0102(13) 0.053(2)
C00P 0.0382(14) 0.0404(14) 0.0512(16) -0.0070(12) -0.0011(12) 0.0146(12)
C00Q 0.0576(18) 0.083(2) 0.0358(15) -0.0095(14) -0.0066(13) 0.0404(17)
C00R 0.0367(14) 0.077(2) 0.0407(15) 0.0056(13) -0.0010(11) 0.0273(14)
C00S 0.0510(16) 0.073(2) 0.0368(15) 0.0119(13) 0.0024(12) 0.0312(15)
C00T 0.0442(16) 0.067(2) 0.072(2) 0.0242(16) 0.0043(14) 0.0299(15)
C00U 0.0456(17) 0.078(2) 0.0649(19) 0.0164(16) 0.0110(14) 0.0354(16)
C00V 0.0649(19) 0.087(2) 0.0354(15) 0.0108(15) -0.0033(13) 0.0365(18)
N00W 0.066(2) 0.111(3) 0.132(3) 0.022(2) 0.0062(19) 0.064(2)
C00X 0.064(2) 0.0506(18) 0.087(2) -0.0014(17) -0.0002(17) 0.0199(16)
C00Y 0.0538(19) 0.113(3) 0.0414(17) -0.0199(18) -0.0111(14) 0.0434(19)
C00Z 0.082(3) 0.115(3) 0.0462(19) 0.021(2) -0.0031(18) 0.053(2)
C010 0.071(2) 0.089(3) 0.110(3) 0.034(2) -0.002(2) 0.052(2)
C011 0.063(2) 0.118(3) 0.105(3) 0.023(3) 0.024(2) 0.061(2)
C012 0.112(3) 0.083(3) 0.147(4) -0.024(3) 0.034(3) 0.052(3)
C013 0.160(5) 0.051(2) 0.135(4) 0.007(2) 0.036(3) 0.043(3)
C014 0.101(3) 0.105(3) 0.156(4) -0.075(3) -0.059(3) 0.045(3)

loop_
_atom_type_symbol
_atom_type_description
_atom_type_scat_dispersion_real
_atom_type_scat_dispersion_imag
_atom_type_scat_source
C C 0.0033 0.0016 'International Tables Vol C Tables 4.2.6.8 and 6.1.1.4'
H H 0.0000 0.0000 'International Tables Vol C Tables 4.2.6.8 and 6.1.1.4'
N N 0.0061 0.0033 'International Tables Vol C Tables 4.2.6.8 and 6.1.1.4'
Si Si 0.0817 0.0704 'International Tables Vol C Tables 4.2.6.8 and 6.1.1.4'
S S 0.1246 0.1234 'International Tables Vol C Tables 4.2.6.8 and 6.1.1.4'

loop_
_geom_angle_atom_site_label_1
_geom_angle_atom_site_label_2
_geom_angle_atom_site_label_3
_geom_angle
_geom_angle_site_symmetry_1
_geom_angle_site_symmetry_3
_geom_angle_publ_flag
C00G S001 C00D 93.28(11) . . ?
C00L S002 C00H 92.27(11) . . ?
C00I S003 C00F 92.08(11) . . ?
C00P S004 C00E 93.64(12) . . ?
C00R Si05 C00G 107.22(11) . . ?
C00R Si05 C00S 112.65(13) . . ?
C00R Si05 C00X 110.33(15) . . ?
C00S Si05 C00G 107.82(12) . . ?
C00X Si05 C00G 108.17(13) . . ?
C00X Si05 C00S 110.47(15) . . ?
C012 Si06 C00P 109.48(16) . . ?
C012 Si06 C013 109.7(2) . . ?
C013 Si06 C00P 109.06(16) . . ?
C014 Si06 C00P 107.52(16) . . ?
C014 Si06 C012 110.5(2) . . ?
C014 Si06 C013 110.5(2) . . ?
C00H C007 C00A 126.9(2) . . ?
C00H C007 C00J 111.8(2) . . ?
C00J C007 C00A 121.0(2) . . ?
C00C C008 C00B 122.7(2) . . ?
C00F C008 C00B 125.4(2) . . ?
C00F C008 C00C 111.8(2) . . ?
C00A C009 H009 122.3 . . ?
C00G C009 H009 122.3 . . ?
C00G C009 C00A 115.4(2) . . ?
C009 C00A C007 121.34(19) . . ?
C00D C00A C007 126.9(2) . . ?
C00D C00A C009 111.6(2) . . ?
C00E C00B C008 125.3(2) . . ?
C00E C00B C00K 111.6(2) . . ?
C00K C00B C008 123.0(2) . . ?
C008 C00C H00C 123.1 . . ?
C00I C00C C008 113.9(2) . . ?
C00I C00C H00C 123.1 . . ?
C00A C00D S001 110.59(16) . . ?
C00A C00D C00F 129.8(2) . . ?
C00F C00D S001 119.17(16) . . ?
C00B C00E S004 110.44(17) . . ?
C00B C00E C00H 130.0(2) . . ?
C00H C00E S004 119.54(17) . . ?
C008 C00F S003 111.39(17) . . ?
C008 C00F C00D 130.6(2) . . ?
C00D C00F S003 118.02(17) . . ?
S001 C00G Si05 121.79(13) . . ?
C009 C00G S001 109.10(17) . . ?
C009 C00G Si05 129.07(17) . . ?
C007 C00H S002 110.86(16) . . ?
C007 C00H C00E 130.3(2) . . ?
C00E C00H S002 118.57(17) . . ?
C00C C00I S003 110.88(17) . . ?
C00C C00I C00M 129.1(2) . . ?
C00M C00I S003 120.03(18) . . ?
C007 C00J H00J 122.7 . . ?
C00L C00J C007 114.6(2) . . ?
C00L C00J H00J 122.7 . . ?
C00B C00K H00K 122.2 . . ?
C00P C00K C00B 115.7(2) . . ?
C00P C00K H00K 122.2 . . ?
C00J C00L S002 110.40(17) . . ?
C00J C00L C00N 127.2(2) . . ?
C00N C00L S002 122.35(19) . . ?
C00T C00M C00I 122.2(2) . . ?
C00T C00M C00U 117.5(2) . . ?
C00U C00M C00I 120.3(2) . . ?
C00Q C00N C00L 121.0(2) . . ?
C00V C00N C00L 122.2(3) . . ?
C00V C00N C00Q 116.7(2) . . ?
C00Z N00O C00Y 115.6(3) . . ?
S004 C00P Si06 121.04(15) . . ?
C00K C00P S004 108.63(18) . . ?
C00K C00P Si06 130.3(2) . . ?
C00N C00Q H00Q 120.3 . . ?
C00Y C00Q C00N 119.4(3) . . ?
C00Y C00Q H00Q 120.3 . . ?
Si05 C00R H00A 109.5 . . ?
Si05 C00R H00B 109.5 . . ?
Si05 C00R H00D 109.5 . . ?
H00A C00R H00B 109.5 . . ?
H00A C00R H00D 109.5 . . ?
H00B C00R H00D 109.5 . . ?
Si05 C00S H00E 109.5 . . ?
Si05 C00S H00F 109.5 . . ?
Si05 C00S H00G 109.5 . . ?
H00E C00S H00F 109.5 . . ?
H00E C00S H00G 109.5 . . ?
H00F C00S H00G 109.5 . . ?
C00M C00T H00T 120.3 . . ?
C00M C00T C010 119.5(3) . . ?
C010 C00T H00T 120.3 . . ?
C00M C00U H00U 120.6 . . ?
C011 C00U C00M 118.8(3) . . ?
C011 C00U H00U 120.6 . . ?
C00N C00V H00V 120.5 . . ?
C00N C00V C00Z 118.9(3) . . ?
C00Z C00V H00V 120.5 . . ?
C011 N00W C010 116.5(3) . . ?
Si05 C00X H00H 109.5 . . ?
Si05 C00X H00I 109.5 . . ?
Si05 C00X H00L 109.5 . . ?
H00H C00X H00I 109.5 . . ?
H00H C00X H00L 109.5 . . ?
H00I C00X H00L 109.5 . . ?
N00O C00Y C00Q 124.7(3) . . ?
N00O C00Y H00Y 117.7 . . ?
C00Q C00Y H00Y 117.7 . . ?
N00O C00Z C00V 124.7(3) . . ?
N00O C00Z H00Z 117.7 . . ?
C00V C00Z H00Z 117.7 . . ?
C00T C010 H010 118.3 . . ?
N00W C010 C00T 123.4(3) . . ?
N00W C010 H010 118.3 . . ?
C00U C011 H011 117.9 . . ?
N00W C011 C00U 124.3(3) . . ?
N00W C011 H011 117.9 . . ?
Si06 C012 H01A 109.5 . . ?
Si06 C012 H01B 109.5 . . ?
Si06 C012 H01C 109.5 . . ?
H01A C012 H01B 109.5 . . ?
H01A C012 H01C 109.5 . . ?
H01B C012 H01C 109.5 . . ?
Si06 C013 H01D 109.5 . . ?
Si06 C013 H01E 109.5 . . ?
Si06 C013 H01F 109.5 . . ?
H01D C013 H01E 109.5 . . ?
H01D C013 H01F 109.5 . . ?
H01E C013 H01F 109.5 . . ?
Si06 C014 H01G 109.5 . . ?
Si06 C014 H01H 109.5 . . ?
Si06 C014 H01I 109.5 . . ?
H01G C014 H01H 109.5 . . ?
H01G C014 H01I 109.5 . . ?
H01H C014 H01I 109.5 . . ?

loop_
_geom_bond_atom_site_label_1
_geom_bond_atom_site_label_2
_geom_bond_distance
_geom_bond_site_symmetry_2
_geom_bond_publ_flag
S001 C00D 1.730(2) . ?
S001 C00G 1.726(2) . ?
S002 C00H 1.733(2) . ?
S002 C00L 1.722(3) . ?
S003 C00F 1.723(2) . ?
S003 C00I 1.720(2) . ?
S004 C00E 1.725(2) . ?
S004 C00P 1.723(3) . ?
Si05 C00G 1.864(2) . ?
Si05 C00R 1.854(3) . ?
Si05 C00S 1.858(3) . ?
Si05 C00X 1.856(3) . ?
Si06 C00P 1.869(3) . ?
Si06 C012 1.843(4) . ?
Si06 C013 1.844(4) . ?
Si06 C014 1.842(4) . ?
C007 C00A 1.470(3) . ?
C007 C00H 1.371(3) . ?
C007 C00J 1.417(3) . ?
C008 C00B 1.477(3) . ?
C008 C00C 1.419(3) . ?
C008 C00F 1.372(3) . ?
C009 H009 0.9300 . ?
C009 C00A 1.426(3) . ?
C009 C00G 1.356(3) . ?
C00A C00D 1.369(3) . ?
C00B C00E 1.371(3) . ?
C00B C00K 1.418(3) . ?
C00C H00C 0.9300 . ?
C00C C00I 1.359(3) . ?
C00D C00F 1.454(3) . ?
C00E C00H 1.452(3) . ?
C00I C00M 1.465(3) . ?
C00J H00J 0.9300 . ?
C00J C00L 1.354(3) . ?
C00K H00K 0.9300 . ?
C00K C00P 1.362(4) . ?
C00L C00N 1.465(3) . ?
C00M C00T 1.374(4) . ?
C00M C00U 1.382(4) . ?
C00N C00Q 1.386(4) . ?
C00N C00V 1.374(4) . ?
N00O C00Y 1.321(4) . ?
N00O C00Z 1.317(5) . ?
C00Q H00Q 0.9300 . ?
C00Q C00Y 1.367(4) . ?
C00R H00A 0.9600 . ?
C00R H00B 0.9600 . ?
C00R H00D 0.9600 . ?
C00S H00E 0.9600 . ?
C00S H00F 0.9600 . ?
C00S H00G 0.9600 . ?
C00T H00T 0.9300 . ?
C00T C010 1.376(4) . ?
C00U H00U 0.9300 . ?
C00U C011 1.375(4) . ?
C00V H00V 0.9300 . ?
C00V C00Z 1.386(4) . ?
N00W C010 1.333(5) . ?
N00W C011 1.320(5) . ?
C00X H00H 0.9600 . ?
C00X H00I 0.9600 . ?
C00X H00L 0.9600 . ?
C00Y H00Y 0.9300 . ?
C00Z H00Z 0.9300 . ?
C010 H010 0.9300 . ?
C011 H011 0.9300 . ?
C012 H01A 0.9600 . ?
C012 H01B 0.9600 . ?
C012 H01C 0.9600 . ?
C013 H01D 0.9600 . ?
C013 H01E 0.9600 . ?
C013 H01F 0.9600 . ?
C014 H01G 0.9600 . ?
C014 H01H 0.9600 . ?
C014 H01I 0.9600 . ?
